data_7062951
loop_
_publ_author_name
'Wang, Ling-Li'
'Wang, Kai-Tong'
'Duan, Wen-Long'
'Luan, Jian'
'Han, Xiao-Ri'

_publ_section_title
;
 Influence of bridging atoms in copper-based coordination polymers for
 enhancing urease inhibition activity
;
_journal_issue 6
_journal_name_full 'New Journal of Chemistry'
_journal_page_first 2787
_journal_page_last 2795
_journal_paper_doi 10.1039/D3NJ05051C
_journal_volume 48
_journal_year 2024
_chemical_formula_sum 'C30 H24 Cu3 N4 O12'
_chemical_formula_weight 823.15
_space_group_IT_number 2
_space_group_name_Hall '-P 1'
_space_group_name_H-M_alt 'P -1'
_symmetry_cell_setting triclinic
_symmetry_space_group_name_H-M 'P -1'
_atom_sites_solution_hydrogens geom
_atom_sites_solution_primary direct
_atom_sites_solution_secondary difmap
_audit_creation_method SHELXL-97
_audit_update_record
;
2023-09-30 deposited with the CCDC.	2024-01-05 downloaded from the CCDC.
;
_cell_angle_alpha 85.213(2)
_cell_angle_beta 75.719(2)
_cell_angle_gamma 80.446(2)
_cell_formula_units_Z 1
_cell_length_a 8.3526(10)
_cell_length_b 8.6543(10)
_cell_length_c 10.7547(13)
_cell_measurement_reflns_used 3804
_cell_measurement_temperature 296(2)
_cell_measurement_theta_max 25.00
_cell_measurement_theta_min 1.96
_cell_volume 742.20(15)
_computing_cell_refinement 'SMART (Bruker, 2001)'
_computing_data_collection 'SMART (Bruker, 2001)'
_computing_data_reduction 'SAINT+ (Bruker, 1999)'
_computing_molecular_graphics 'PLATON (Spek, 2003)'
_computing_publication_material 'SHELXTL (1998)'
_computing_structure_refinement 'SHELXL-97 (Sheldrick, 2008)'
_computing_structure_solution 'SHELXS-97 (Sheldrick, 2008)'
_diffrn_ambient_temperature 296(2)
_diffrn_measured_fraction_theta_full 0.993
_diffrn_measured_fraction_theta_max 0.993
_diffrn_measurement_device_type 'CCD area detector'
_diffrn_measurement_method 'phi and omega scans'
_diffrn_radiation_monochromator graphite
_diffrn_radiation_source 'fine-focus sealed tube'
_diffrn_radiation_type MoK\a
_diffrn_radiation_wavelength 0.71073
_diffrn_reflns_av_R_equivalents 0.0107
_diffrn_reflns_av_sigmaI/netI 0.0188
_diffrn_reflns_limit_h_max 8
_diffrn_reflns_limit_h_min -9
_diffrn_reflns_limit_k_max 10
_diffrn_reflns_limit_k_min -10
_diffrn_reflns_limit_l_max 12
_diffrn_reflns_limit_l_min -12
_diffrn_reflns_number 3804
_diffrn_reflns_theta_full 25.00
_diffrn_reflns_theta_max 25.00
_diffrn_reflns_theta_min 1.96
_exptl_absorpt_coefficient_mu 2.205
_exptl_absorpt_correction_T_max 0.718
_exptl_absorpt_correction_T_min 0.650
_exptl_absorpt_correction_type multi-scan
_exptl_absorpt_process_details SADABS
_exptl_crystal_colour GREEN
_exptl_crystal_density_diffrn 1.842
_exptl_crystal_density_method 'not measured'
_exptl_crystal_description BLOCK
_exptl_crystal_F_000 415
_exptl_crystal_size_max 0.20
_exptl_crystal_size_mid 0.18
_exptl_crystal_size_min 0.15
_refine_diff_density_max 0.584
_refine_diff_density_min -0.947
_refine_diff_density_rms 0.084
_refine_ls_extinction_method none
_refine_ls_goodness_of_fit_ref 1.019
_refine_ls_hydrogen_treatment constr
_refine_ls_matrix_type full
_refine_ls_number_parameters 228
_refine_ls_number_reflns 2586
_refine_ls_number_restraints 6
_refine_ls_restrained_S_all 1.041
_refine_ls_R_factor_all 0.0320
_refine_ls_R_factor_gt 0.0296
_refine_ls_shift/su_max 0.000
_refine_ls_shift/su_mean 0.000
_refine_ls_structure_factor_coef Fsqd
_refine_ls_weighting_details 'calc w=1/[\s^2^(Fo^2^)+(0.0504P)^2^+1.0983P] where P=(Fo^2^+2Fc^2^)/3'
_refine_ls_weighting_scheme calc
_refine_ls_wR_factor_gt 0.0830
_refine_ls_wR_factor_ref 0.0842
_reflns_number_gt 2399
_reflns_number_total 2586
_reflns_threshold_expression >2sigma(I)
_cod_data_source_file d3nj05051c2.cif
_cod_data_source_block Cu_CP_2
_cod_depositor_comments
;
The following automatic conversions were performed:

data item '_symmetry_cell_setting' value 'Triclinic' was changed to
'triclinic' in accordance with the
/home/data/users/saulius/crontab/automatic-downloads/rss-feeds/RSC/lib/dictionaries/cif_core.dic
dictionary named 'cif_core.dic' version 2.4.2 last updated on
2011-04-26.

Automatic conversion script
Id: cif_fix_values 8170 2020-07-09 18:12:32Z antanas 

 Adding full bibliography for 7062950--7062951.cif.
;
_cod_database_code 7062951

loop_
_symmetry_equiv_pos_as_xyz
'x, y, z'
'-x, -y, -z'

loop_
_atom_site_label
_atom_site_type_symbol
_atom_site_fract_x
_atom_site_fract_y
_atom_site_fract_z
_atom_site_U_iso_or_equiv
_atom_site_adp_type
_atom_site_occupancy
_atom_site_symmetry_multiplicity
_atom_site_calc_flag
_atom_site_refinement_flags
_atom_site_disorder_assembly
_atom_site_disorder_group
Cu1 Cu 0.5000 0.0000 0.0000 0.02168(15) Uani 1 2 d S . .
O1 O 0.5324(3) 0.0671(3) 0.1585(2) 0.0375(6) Uani 1 1 d . . .
N1 N 1.0587(3) 0.2637(3) -0.0289(2) 0.0182(5) Uani 1 1 d . . .
C1 C 0.6339(3) 0.1473(3) 0.1785(3) 0.0216(6) Uani 1 1 d . . .
Cu2 Cu 0.87700(4) 0.15347(4) -0.06951(3) 0.01808(13) Uani 1 1 d . . .
O2 O 0.7312(3) 0.2227(2) 0.09632(19) 0.0267(5) Uani 1 1 d . . .
C2 C 0.6335(4) 0.1586(3) 0.3172(3) 0.0234(6) Uani 1 1 d . . .
N2 N 1.0430(6) 0.4253(4) 0.3369(3) 0.0731(14) Uani 1 1 d U . .
H2A H 1.0476 0.3251 0.3400 0.088 Uiso 1 1 calc R A 1
O3 O 0.9422(2) -0.0391(2) 0.1974(2) 0.0274(5) Uani 1 1 d . . .
C3 C 0.4828(4) 0.2102(5) 0.4022(3) 0.0440(9) Uani 1 1 d . . .
H3A H 0.3847 0.2304 0.3736 0.053 Uiso 1 1 calc R . .
O4 O 1.0733(3) 0.0933(2) 0.3017(2) 0.0265(5) Uani 1 1 d . . .
C4 C 0.4781(5) 0.2315(6) 0.5293(4) 0.0573(12) Uani 1 1 d . . .
H4A H 0.3772 0.2686 0.5849 0.069 Uiso 1 1 calc R . .
O5 O 1.1569(3) 0.6301(3) 0.2293(2) 0.0376(6) Uani 1 1 d . . .
C5 C 0.6202(5) 0.1987(5) 0.5739(3) 0.0474(10) Uani 1 1 d . . .
H5A H 0.6156 0.2121 0.6596 0.057 Uiso 1 1 calc R . .
O6 O 0.7067(3) 0.0531(3) -0.0975(2) 0.0310(5) Uani 1 1 d . . .
H6B H 0.7462 0.0013 -0.1649 0.042(11) Uiso 1 1 d R . .
C6 C 0.7700(4) 0.1459(4) 0.4916(3) 0.0300(7) Uani 1 1 d . . .
H6A H 0.8667 0.1242 0.5221 0.036 Uiso 1 1 calc R . .
C7 C 0.7787(3) 0.1243(3) 0.3625(3) 0.0199(6) Uani 1 1 d . . .
C8 C 0.9459(3) 0.0558(3) 0.2812(3) 0.0179(5) Uani 1 1 d . . .
C9 C 1.2059(4) 0.2695(4) -0.1142(3) 0.0268(7) Uani 1 1 d . . .
H9A H 1.2253 0.2212 -0.1917 0.032 Uiso 1 1 calc R . .
C10 C 1.0352(3) 0.3345(3) 0.0823(3) 0.0179(5) Uani 1 1 d . . .
H10A H 0.9349 0.3310 0.1430 0.021 Uiso 1 1 calc R . .
C11 C 1.1521(4) 0.4119(3) 0.1109(3) 0.0210(6) Uani 1 1 d . . .
C12 C 1.1189(4) 0.4984(4) 0.2324(3) 0.0290(7) Uani 1 1 d . . .
C13 C 0.9456(7) 0.5210(7) 0.4537(5) 0.0308(10) Uani 0.586(6) 1 d P . 1
H13A H 0.9329 0.6326 0.4315 0.037 Uiso 0.586(6) 1 calc PR . 1
H13B H 0.8361 0.4905 0.4882 0.037 Uiso 0.586(6) 1 calc PR . 1
C13' C 1.0823(10) 0.4530(10) 0.4705(8) 0.0308(10) Uani 0.414(6) 1 d P . 2
H13E H 1.1044 0.3555 0.5190 0.037 Uiso 0.414(6) 1 calc PR . 2
H13F H 1.1743 0.5121 0.4595 0.037 Uiso 0.414(6) 1 calc PR . 2
C17 C 1.3015(4) 0.4178(4) 0.0216(3) 0.0340(8) Uani 1 1 d . . .
H17A H 1.3821 0.4708 0.0375 0.041 Uiso 1 1 calc R . .
C18 C 1.3285(4) 0.3431(4) -0.0920(3) 0.0389(8) Uani 1 1 d . . .
H18A H 1.4292 0.3428 -0.1530 0.047 Uiso 1 1 calc R . .

loop_
_atom_site_aniso_label
_atom_site_aniso_U_11
_atom_site_aniso_U_22
_atom_site_aniso_U_33
_atom_site_aniso_U_23
_atom_site_aniso_U_13
_atom_site_aniso_U_12
Cu1 0.0166(3) 0.0323(3) 0.0186(3) -0.0055(2) -0.00416(19) -0.0084(2)
O1 0.0301(12) 0.0655(16) 0.0243(11) -0.0099(11) -0.0044(9) -0.0273(11)
N1 0.0192(12) 0.0189(11) 0.0168(11) -0.0042(9) -0.0038(9) -0.0033(9)
C1 0.0128(13) 0.0294(15) 0.0234(15) -0.0075(12) -0.0041(11) -0.0032(11)
Cu2 0.01471(19) 0.0234(2) 0.0179(2) -0.00937(13) -0.00335(13) -0.00418(13)
O2 0.0280(11) 0.0336(11) 0.0197(10) -0.0092(9) 0.0002(9) -0.0127(9)
C2 0.0203(14) 0.0304(15) 0.0192(14) -0.0062(12) -0.0021(11) -0.0041(12)
N2 0.144(4) 0.057(2) 0.0228(16) -0.0198(15) 0.0106(19) -0.065(2)
O3 0.0188(10) 0.0310(11) 0.0336(12) -0.0214(9) -0.0019(9) -0.0041(8)
C3 0.0219(17) 0.076(3) 0.0298(18) -0.0115(17) -0.0039(14) 0.0049(17)
O4 0.0222(11) 0.0354(12) 0.0252(11) -0.0124(9) -0.0072(9) -0.0057(9)
C4 0.033(2) 0.102(4) 0.0251(18) -0.021(2) 0.0044(15) 0.015(2)
O5 0.0583(16) 0.0295(12) 0.0339(13) -0.0081(10) -0.0175(11) -0.0187(11)
C5 0.046(2) 0.075(3) 0.0159(16) -0.0149(16) -0.0039(15) 0.0098(19)
O6 0.0186(10) 0.0507(14) 0.0262(11) -0.0215(10) 0.0023(8) -0.0137(9)
C6 0.0309(17) 0.0385(17) 0.0201(15) -0.0064(13) -0.0090(13) 0.0035(14)
C7 0.0216(14) 0.0203(13) 0.0175(13) -0.0056(11) -0.0027(11) -0.0029(11)
C8 0.0202(14) 0.0169(13) 0.0172(13) -0.0027(10) -0.0053(11) -0.0025(10)
C9 0.0299(16) 0.0276(15) 0.0225(15) -0.0126(12) 0.0008(12) -0.0079(13)
C10 0.0188(13) 0.0188(13) 0.0164(13) -0.0035(10) -0.0039(11) -0.0029(10)
C11 0.0257(15) 0.0201(13) 0.0197(14) -0.0050(11) -0.0079(12) -0.0045(11)
C12 0.0369(17) 0.0307(16) 0.0243(16) -0.0109(13) -0.0082(13) -0.0124(13)
C13 0.037(3) 0.035(2) 0.021(3) -0.012(2) -0.008(3) 0.000(2)
C13' 0.037(3) 0.035(2) 0.021(3) -0.012(2) -0.008(3) 0.000(2)
C17 0.0265(17) 0.0420(19) 0.0382(19) -0.0159(15) -0.0029(14) -0.0187(14)
C18 0.0284(17) 0.048(2) 0.0366(19) -0.0197(16) 0.0130(14) -0.0167(15)

loop_
_atom_type_symbol
_atom_type_description
_atom_type_scat_dispersion_real
_atom_type_scat_dispersion_imag
_atom_type_scat_source
C C 0.0033 0.0016 'International Tables Vol C Tables 4.2.6.8 and 6.1.1.4'
H H 0.0000 0.0000 'International Tables Vol C Tables 4.2.6.8 and 6.1.1.4'
Cu Cu 0.3201 1.2651 'International Tables Vol C Tables 4.2.6.8 and 6.1.1.4'
N N 0.0061 0.0033 'International Tables Vol C Tables 4.2.6.8 and 6.1.1.4'
O O 0.0106 0.0060 'International Tables Vol C Tables 4.2.6.8 and 6.1.1.4'

loop_
_geom_angle_atom_site_label_1
_geom_angle_atom_site_label_2
_geom_angle_atom_site_label_3
_geom_angle
_geom_angle_site_symmetry_1
_geom_angle_site_symmetry_3
_geom_angle_publ_flag
O6 Cu1 O6 180.0 . 2_655 ?
O6 Cu1 O1 86.95(9) . 2_655 ?
O6 Cu1 O1 93.05(9) 2_655 2_655 ?
O6 Cu1 O1 93.05(9) . . ?
O6 Cu1 O1 86.94(9) 2_655 . ?
O1 Cu1 O1 180.0 2_655 . ?
C1 O1 Cu1 131.2(2) . . ?
C10 N1 C9 116.9(2) . . ?
C10 N1 Cu2 122.01(18) . . ?
C9 N1 Cu2 121.10(18) . . ?
O1 C1 O2 127.4(3) . . ?
O1 C1 C2 115.2(3) . . ?
O2 C1 C2 117.3(2) . . ?
O6 Cu2 O3 95.65(9) . 2_755 ?
O6 Cu2 O2 89.56(8) . . ?
O3 Cu2 O2 161.52(10) 2_755 . ?
O6 Cu2 N1 177.11(9) . . ?
O3 Cu2 N1 86.62(8) 2_755 . ?
O2 Cu2 N1 87.74(9) . . ?
C1 O2 Cu2 128.52(19) . . ?
C3 C2 C7 119.1(3) . . ?
C3 C2 C1 118.3(3) . . ?
C7 C2 C1 122.5(2) . . ?
C12 N2 C13 119.3(4) . . ?
C12 N2 C13' 118.7(4) . . ?
C13 N2 C13' 46.6(3) . . ?
C12 N2 H2A 120.4 . . ?
C13 N2 H2A 120.4 . . ?
C13' N2 H2A 101.8 . . ?
C8 O3 Cu2 131.04(18) . 2_755 ?
C4 C3 C2 120.3(3) . . ?
C4 C3 H3A 119.8 . . ?
C2 C3 H3A 119.8 . . ?
C5 C4 C3 120.7(3) . . ?
C5 C4 H4A 119.7 . . ?
C3 C4 H4A 119.7 . . ?
C4 C5 C6 119.8(3) . . ?
C4 C5 H5A 120.1 . . ?
C6 C5 H5A 120.1 . . ?
Cu2 O6 Cu1 136.78(12) . . ?
Cu2 O6 H6B 107.9 . . ?
Cu1 O6 H6B 113.4 . . ?
C5 C6 C7 120.7(3) . . ?
C5 C6 H6A 119.6 . . ?
C7 C6 H6A 119.6 . . ?
C2 C7 C6 119.3(3) . . ?
C2 C7 C8 123.5(2) . . ?
C6 C7 C8 117.2(3) . . ?
O4 C8 O3 125.7(3) . . ?
O4 C8 C7 118.3(2) . . ?
O3 C8 C7 116.0(2) . . ?
N1 C9 C18 123.0(3) . . ?
N1 C9 H9A 118.5 . . ?
C18 C9 H9A 118.5 . . ?
N1 C10 C11 123.4(3) . . ?
N1 C10 H10A 118.3 . . ?
C11 C10 H10A 118.3 . . ?
C10 C11 C17 118.8(3) . . ?
C10 C11 C12 122.4(3) . . ?
C17 C11 C12 118.7(3) . . ?
O5 C12 N2 124.4(3) . . ?
O5 C12 C11 120.4(3) . . ?
N2 C12 C11 115.2(3) . . ?
C13 C13 N2 102.5(5) 2_766 . ?
C13 C13 H13A 111.3 2_766 . ?
N2 C13 H13A 111.3 . . ?
C13 C13 H13B 111.3 2_766 . ?
N2 C13 H13B 111.3 . . ?
H13A C13 H13B 109.2 . . ?
C13' C13' N2 97.7(7) 2_766 . ?
C13' C13' H13E 112.2 2_766 . ?
N2 C13' H13E 112.2 . . ?
C13' C13' H13F 112.2 2_766 . ?
N2 C13' H13F 112.2 . . ?
H13E C13' H13F 109.8 . . ?
C11 C17 C18 118.4(3) . . ?
C11 C17 H17A 120.8 . . ?
C18 C17 H17A 120.8 . . ?
C9 C18 C17 119.5(3) . . ?
C9 C18 H18A 120.2 . . ?
C17 C18 H18A 120.2 . . ?

loop_
_geom_bond_atom_site_label_1
_geom_bond_atom_site_label_2
_geom_bond_distance
_geom_bond_site_symmetry_2
_geom_bond_publ_flag
Cu1 O6 1.892(2) . ?
Cu1 O6 1.892(2) 2_655 ?
Cu1 O1 1.940(2) 2_655 ?
Cu1 O1 1.940(2) . ?
O1 C1 1.248(4) . ?
N1 C10 1.346(3) . ?
N1 C9 1.346(4) . ?
N1 Cu2 2.069(2) . ?
C1 O2 1.262(4) . ?
C1 C2 1.502(4) . ?
Cu2 O6 1.880(2) . ?
Cu2 O3 1.9641(19) 2_755 ?
Cu2 O2 1.972(2) . ?
C2 C3 1.390(4) . ?
C2 C7 1.394(4) . ?
N2 C12 1.314(5) . ?
N2 C13 1.540(6) . ?
N2 C13' 1.596(9) . ?
N2 H2A 0.8600 . ?
O3 C8 1.279(3) . ?
O3 Cu2 1.9641(19) 2_755 ?
C3 C4 1.384(5) . ?
C3 H3A 0.9300 . ?
O4 C8 1.236(3) . ?
C4 C5 1.366(6) . ?
C4 H4A 0.9300 . ?
O5 C12 1.229(4) . ?
C5 C6 1.375(5) . ?
C5 H5A 0.9300 . ?
O6 H6B 0.8500 . ?
C6 C7 1.399(4) . ?
C6 H6A 0.9300 . ?
C7 C8 1.508(4) . ?
C9 C18 1.368(5) . ?
C9 H9A 0.9300 . ?
C10 C11 1.377(4) . ?
C10 H10A 0.9300 . ?
C11 C17 1.380(4) . ?
C11 C12 1.504(4) . ?
C13 C13 1.492(11) 2_766 ?
C13 H13A 0.9700 . ?
C13 H13B 0.9700 . ?
C13' C13' 1.496(16) 2_766 ?
C13' H13E 0.9700 . ?
C13' H13F 0.9700 . ?
C17 C18 1.383(5) . ?
C17 H17A 0.9300 . ?
C18 H18A 0.9300 . ?

loop_
_geom_torsion_atom_site_label_1
_geom_torsion_atom_site_label_2
_geom_torsion_atom_site_label_3
_geom_torsion_atom_site_label_4
_geom_torsion
_geom_torsion_site_symmetry_1
_geom_torsion_site_symmetry_2
_geom_torsion_site_symmetry_3
_geom_torsion_site_symmetry_4
_geom_torsion_publ_flag
O6 Cu1 O1 C1 14.0(3) . . . . ?
O6 Cu1 O1 C1 -166.0(3) 2_655 . . . ?
O1 Cu1 O1 C1 167(10) 2_655 . . . ?
Cu1 O1 C1 O2 9.4(5) . . . . ?
Cu1 O1 C1 C2 -173.0(2) . . . . ?
C10 N1 Cu2 O6 -18(2) . . . . ?
C9 N1 Cu2 O6 162.9(18) . . . . ?
C10 N1 Cu2 O3 -159.9(2) . . . 2_755 ?
C9 N1 Cu2 O3 21.0(2) . . . 2_755 ?
C10 N1 Cu2 O2 2.5(2) . . . . ?
C9 N1 Cu2 O2 -176.6(2) . . . . ?
O1 C1 O2 Cu2 -45.9(4) . . . . ?
C2 C1 O2 Cu2 136.6(2) . . . . ?
O6 Cu2 O2 C1 40.1(3) . . . . ?
O3 Cu2 O2 C1 -66.6(4) 2_755 . . . ?
N1 Cu2 O2 C1 -138.9(3) . . . . ?
O1 C1 C2 C3 -54.2(4) . . . . ?
O2 C1 C2 C3 123.6(3) . . . . ?
O1 C1 C2 C7 127.9(3) . . . . ?
O2 C1 C2 C7 -54.3(4) . . . . ?
C7 C2 C3 C4 1.9(6) . . . . ?
C1 C2 C3 C4 -176.1(4) . . . . ?
C2 C3 C4 C5 -1.6(7) . . . . ?
C3 C4 C5 C6 0.8(7) . . . . ?
O3 Cu2 O6 Cu1 151.08(19) 2_755 . . . ?
O2 Cu2 O6 Cu1 -11.2(2) . . . . ?
N1 Cu2 O6 Cu1 9(2) . . . . ?
O6 Cu1 O6 Cu2 -1(11) 2_655 . . . ?
O1 Cu1 O6 Cu2 173.5(2) 2_655 . . . ?
O1 Cu1 O6 Cu2 -6.5(2) . . . . ?
C4 C5 C6 C7 -0.4(6) . . . . ?
C3 C2 C7 C6 -1.4(5) . . . . ?
C1 C2 C7 C6 176.5(3) . . . . ?
C3 C2 C7 C8 175.1(3) . . . . ?
C1 C2 C7 C8 -7.1(4) . . . . ?
C5 C6 C7 C2 0.6(5) . . . . ?
C5 C6 C7 C8 -176.0(3) . . . . ?
Cu2 O3 C8 O4 -2.2(4) 2_755 . . . ?
Cu2 O3 C8 C7 178.89(19) 2_755 . . . ?
C2 C7 C8 O4 147.3(3) . . . . ?
C6 C7 C8 O4 -36.2(4) . . . . ?
C2 C7 C8 O3 -33.7(4) . . . . ?
C6 C7 C8 O3 142.8(3) . . . . ?
C10 N1 C9 C18 -0.2(5) . . . . ?
Cu2 N1 C9 C18 179.0(3) . . . . ?
C9 N1 C10 C11 0.7(4) . . . . ?
Cu2 N1 C10 C11 -178.5(2) . . . . ?
N1 C10 C11 C17 0.0(4) . . . . ?
N1 C10 C11 C12 176.2(3) . . . . ?
C13 N2 C12 O5 20.1(7) . . . . ?
C13' N2 C12 O5 -33.7(7) . . . . ?
C13 N2 C12 C11 -157.4(4) . . . . ?
C13' N2 C12 C11 148.8(4) . . . . ?
C10 C11 C12 O5 -134.8(3) . . . . ?
C17 C11 C12 O5 41.5(5) . . . . ?
C10 C11 C12 N2 42.9(5) . . . . ?
C17 C11 C12 N2 -140.9(4) . . . . ?
C12 N2 C13 C13 -108.0(6) . . . 2_766 ?
C13' N2 C13 C13 -4.9(6) . . . 2_766 ?
C12 N2 C13' C13' 109.3(8) . . . 2_766 ?
C13 N2 C13' C13' 4.8(5) . . . 2_766 ?
C10 C11 C17 C18 -1.2(5) . . . . ?
C12 C11 C17 C18 -177.5(3) . . . . ?
N1 C9 C18 C17 -1.0(6) . . . . ?
C11 C17 C18 C9 1.7(5) . . . . ?
